data_1512191
loop_
_publ_author_name
'Ding, Boqiang'
'Zhang, Zhenfeng'
'Liu, Yangang'
'Sugiya, Masashi'
'Imamoto, Tsuneo'
'Zhang, Wanbin'

_publ_section_title
;
 Chemoselective Transfer Hydrogenation of \a,\b-Unsaturated Ketones
 Catalyzed by Pincer-Pd Complexes Using Alcohol as a Hydrogen Source
;
_journal_issue 14
_journal_name_full 'Organic Letters'
_journal_page_first 3690
_journal_paper_doi 10.1021/ol401560q
_journal_volume 15
_journal_year 2013
_chemical_formula_moiety 'C36 H34 O2 P2 Pd, C H Cl3'
_chemical_formula_sum 'C37 H35 Cl3 O2 P2 Pd'
_chemical_formula_weight 786.34
_chemical_name_systematic
; 
 ? 
;
_space_group_IT_number 14
_symmetry_cell_setting monoclinic
_symmetry_space_group_name_Hall '-P 2ybc'
_symmetry_space_group_name_H-M 'P 1 21/c 1'
_atom_sites_solution_hydrogens geom
_atom_sites_solution_primary direct
_atom_sites_solution_secondary difmap
_audit_creation_method SHELXL-97
_cell_angle_alpha 90.00
_cell_angle_beta 111.491(6)
_cell_angle_gamma 90.00
_cell_formula_units_Z 4
_cell_length_a 15.6441(8)
_cell_length_b 11.9037(4)
_cell_length_c 20.3524(11)
_cell_measurement_reflns_used 10313
_cell_measurement_temperature 293(2)
_cell_measurement_theta_max 29.4897
_cell_measurement_theta_min 3.2742
_cell_volume 3526.6(3)
_computing_cell_refinement 'CrysAlis PRO (Agilent Technologies, 2011)'
_computing_data_collection 'CrysAlis PRO'
_computing_data_reduction 'CrysAlis PRO'
_computing_molecular_graphics 'OLEX2 (Dolomanov et al., 2009)'
_computing_publication_material OLEX2
_computing_structure_refinement 'SHELXL-97 (Sheldrick, 2008)'
_computing_structure_solution 'SHELXS-97 (Sheldrick, 2008)'
_diffrn_ambient_temperature 293(2)
_diffrn_detector_area_resol_mean 10.3592
_diffrn_measured_fraction_theta_full 0.998
_diffrn_measured_fraction_theta_max 0.998
_diffrn_measurement_device_type 'Xcalibur, Atlas, Gemini ultra'
_diffrn_measurement_method '\w scans'
_diffrn_radiation_monochromator graphite
_diffrn_radiation_source 'fine-focus sealed tube'
_diffrn_radiation_type MoK\a
_diffrn_radiation_wavelength 0.71073
_diffrn_reflns_av_R_equivalents 0.0310
_diffrn_reflns_av_sigmaI/netI 0.0338
_diffrn_reflns_limit_h_max 18
_diffrn_reflns_limit_h_min -18
_diffrn_reflns_limit_k_max 11
_diffrn_reflns_limit_k_min -14
_diffrn_reflns_limit_l_max 24
_diffrn_reflns_limit_l_min -17
_diffrn_reflns_number 21449
_diffrn_reflns_theta_full 25.35
_diffrn_reflns_theta_max 25.35
_diffrn_reflns_theta_min 3.28
_exptl_absorpt_coefficient_mu 0.876
_exptl_absorpt_correction_T_max 0.8042
_exptl_absorpt_correction_T_min 0.7668
_exptl_absorpt_correction_type multi-scan
_exptl_absorpt_process_details
;
CrysAlis PRO (Agilent Technologies, 2011) 
;
_exptl_crystal_colour yellow
_exptl_crystal_density_diffrn 1.481
_exptl_crystal_density_method 'not measured'
_exptl_crystal_description block
_exptl_crystal_F_000 1600
_exptl_crystal_size_max 0.32
_exptl_crystal_size_mid 0.30
_exptl_crystal_size_min 0.26
_refine_diff_density_max 0.677
_refine_diff_density_min -0.838
_refine_diff_density_rms 0.071
_refine_ls_extinction_method none
_refine_ls_goodness_of_fit_ref 1.057
_refine_ls_hydrogen_treatment constr
_refine_ls_matrix_type full
_refine_ls_number_parameters 409
_refine_ls_number_reflns 6455
_refine_ls_number_restraints 0
_refine_ls_restrained_S_all 1.057
_refine_ls_R_factor_all 0.0547
_refine_ls_R_factor_gt 0.0387
_refine_ls_shift/su_max 0.000
_refine_ls_shift/su_mean 0.000
_refine_ls_structure_factor_coef Fsqd
_refine_ls_weighting_details 'calc w=1/[\s^2^(Fo^2^)+(0.0430P)^2^+4.4618P] where P=(Fo^2^+2Fc^2^)/3'
_refine_ls_weighting_scheme calc
_refine_ls_wR_factor_gt 0.0927
_refine_ls_wR_factor_ref 0.1046
_reflns_number_gt 5140
_reflns_number_total 6455
_reflns_threshold_expression >2sigma(I)
_cod_data_source_file ol401560q_si_003.cif
_cod_data_source_block 121127_chcl3_m
_cod_original_sg_symbol_H-M 'P 21/c'
_cod_database_code 1512191

loop_
_symmetry_equiv_pos_as_xyz
'x, y, z'
'-x, y+1/2, -z+1/2'
'-x, -y, -z'
'x, -y-1/2, z-1/2'

loop_
_atom_site_label
_atom_site_type_symbol
_atom_site_fract_x
_atom_site_fract_y
_atom_site_fract_z
_atom_site_U_iso_or_equiv
_atom_site_adp_type
_atom_site_occupancy
_atom_site_symmetry_multiplicity
_atom_site_calc_flag
_atom_site_refinement_flags
Pd1 Pd 0.702171(18) 0.05439(2) 0.445551(14) 0.03584(10) Uani 1 1 d .
Cl1 Cl 0.8650(2) 0.4677(2) 0.26855(15) 0.1710(12) Uani 1 1 d .
Cl2 Cl 0.96188(16) 0.2766(2) 0.33497(13) 0.1614(10) Uani 1 1 d .
Cl3 Cl 0.9552(2) 0.4618(3) 0.41905(16) 0.1966(14) Uani 1 1 d .
P1 P 0.78612(6) -0.10521(8) 0.45290(5) 0.0392(2) Uani 1 1 d .
P2 P 0.62801(6) 0.20336(7) 0.47180(5) 0.0355(2) Uani 1 1 d .
O1 O 0.6929(2) 0.0961(2) 0.34183(14) 0.0558(7) Uani 1 1 d .
O2 O 0.7464(3) 0.2646(3) 0.3714(2) 0.1017(14) Uani 1 1 d .
C1 C 0.6976(2) -0.0036(3) 0.53793(18) 0.0349(7) Uani 1 1 d .
C2 C 0.7545(2) -0.0934(3) 0.57391(19) 0.0381(8) Uani 1 1 d .
C3 C 0.7443(3) -0.1415(3) 0.6330(2) 0.0445(9) Uani 1 1 d .
C4 C 0.6774(3) -0.0998(3) 0.6556(2) 0.0473(9) Uani 1 1 d .
H4 H 0.6693 -0.1334 0.6942 0.057 Uiso 1 1 calc R
C5 C 0.6218(2) -0.0102(3) 0.62314(19) 0.0409(8) Uani 1 1 d .
C6 C 0.6329(2) 0.0389(3) 0.56448(18) 0.0357(8) Uani 1 1 d .
C7 C 0.8051(3) -0.2367(4) 0.6734(2) 0.0668(13) Uani 1 1 d .
H7A H 0.7968 -0.3007 0.6430 0.100 Uiso 1 1 calc R
H7B H 0.7889 -0.2566 0.7131 0.100 Uiso 1 1 calc R
H7C H 0.8682 -0.2133 0.6899 0.100 Uiso 1 1 calc R
C8 C 0.5498(3) 0.0307(3) 0.6505(2) 0.0548(10) Uani 1 1 d .
H8A H 0.5601 0.1086 0.6631 0.082 Uiso 1 1 calc R
H8B H 0.5533 -0.0122 0.6913 0.082 Uiso 1 1 calc R
H8C H 0.4899 0.0218 0.6145 0.082 Uiso 1 1 calc R
C9 C 0.8263(3) -0.1362(3) 0.54688(19) 0.0445(9) Uani 1 1 d .
H9A H 0.8346 -0.2165 0.5547 0.053 Uiso 1 1 calc R
H9B H 0.8846 -0.0994 0.5714 0.053 Uiso 1 1 calc R
C10 C 0.8851(3) -0.1089(3) 0.4264(2) 0.0468(9) Uani 1 1 d .
C11 C 0.8779(3) -0.0620(4) 0.3628(3) 0.0658(12) Uani 1 1 d .
H11 H 0.8236 -0.0268 0.3350 0.079 Uiso 1 1 calc R
C12 C 0.9513(4) -0.0668(5) 0.3399(3) 0.0849(17) Uani 1 1 d .
H12 H 0.9459 -0.0367 0.2964 0.102 Uiso 1 1 calc R
C13 C 1.0316(4) -0.1164(5) 0.3820(4) 0.0861(17) Uani 1 1 d .
H13 H 1.0811 -0.1187 0.3672 0.103 Uiso 1 1 calc R
C14 C 1.0400(4) -0.1621(5) 0.4448(4) 0.0917(18) Uani 1 1 d .
H14 H 1.0949 -0.1961 0.4726 0.110 Uiso 1 1 calc R
C15 C 0.9668(3) -0.1583(4) 0.4679(3) 0.0750(14) Uani 1 1 d .
H15 H 0.9729 -0.1892 0.5113 0.090 Uiso 1 1 calc R
C16 C 0.7184(2) -0.2277(3) 0.41154(19) 0.0392(8) Uani 1 1 d .
C17 C 0.7474(3) -0.3076(3) 0.3742(2) 0.0536(10) Uani 1 1 d .
H17 H 0.8034 -0.2987 0.3686 0.064 Uiso 1 1 calc R
C18 C 0.6934(3) -0.3998(3) 0.3456(2) 0.0624(12) Uani 1 1 d .
H18 H 0.7135 -0.4528 0.3209 0.075 Uiso 1 1 calc R
C19 C 0.6110(3) -0.4145(3) 0.3529(2) 0.0574(11) Uani 1 1 d .
H19 H 0.5747 -0.4766 0.3329 0.069 Uiso 1 1 calc R
C20 C 0.5820(3) -0.3370(4) 0.3901(2) 0.0598(11) Uani 1 1 d .
H20 H 0.5262 -0.3471 0.3958 0.072 Uiso 1 1 calc R
C21 C 0.6348(3) -0.2445(3) 0.4189(2) 0.0514(10) Uani 1 1 d .
H21 H 0.6141 -0.1923 0.4437 0.062 Uiso 1 1 calc R
C22 C 0.5743(2) 0.1377(3) 0.5278(2) 0.0394(8) Uani 1 1 d .
H22A H 0.5699 0.1912 0.5623 0.047 Uiso 1 1 calc R
H22B H 0.5128 0.1125 0.4994 0.047 Uiso 1 1 calc R
C23 C 0.5366(2) 0.2856(3) 0.4081(2) 0.0404(8) Uani 1 1 d .
C24 C 0.4880(3) 0.3636(3) 0.4310(2) 0.0553(10) Uani 1 1 d .
H24 H 0.5035 0.3758 0.4791 0.066 Uiso 1 1 calc R
C25 C 0.4167(3) 0.4235(4) 0.3828(3) 0.0686(13) Uani 1 1 d .
H25 H 0.3835 0.4749 0.3984 0.082 Uiso 1 1 calc R
C26 C 0.3951(3) 0.4062(4) 0.3114(3) 0.0689(13) Uani 1 1 d .
H26 H 0.3476 0.4469 0.2788 0.083 Uiso 1 1 calc R
C27 C 0.4425(3) 0.3307(4) 0.2884(2) 0.0621(12) Uani 1 1 d .
H27 H 0.4279 0.3204 0.2402 0.075 Uiso 1 1 calc R
C28 C 0.5129(3) 0.2685(3) 0.3364(2) 0.0473(9) Uani 1 1 d .
H28 H 0.5441 0.2152 0.3203 0.057 Uiso 1 1 calc R
C29 C 0.7070(2) 0.3067(3) 0.52734(19) 0.0393(8) Uani 1 1 d .
C30 C 0.7537(3) 0.2877(4) 0.5978(2) 0.0631(12) Uani 1 1 d .
H30 H 0.7422 0.2224 0.6183 0.076 Uiso 1 1 calc R
C31 C 0.8178(4) 0.3640(4) 0.6390(3) 0.0797(15) Uani 1 1 d .
H31 H 0.8493 0.3494 0.6867 0.096 Uiso 1 1 calc R
C32 C 0.8347(4) 0.4597(4) 0.6102(3) 0.0730(14) Uani 1 1 d .
H32 H 0.8763 0.5120 0.6383 0.088 Uiso 1 1 calc R
C33 C 0.7910(4) 0.4791(4) 0.5405(3) 0.0800(16) Uani 1 1 d .
H33 H 0.8037 0.5442 0.5205 0.096 Uiso 1 1 calc R
C34 C 0.7274(3) 0.4030(3) 0.4985(3) 0.0620(12) Uani 1 1 d .
H34 H 0.6983 0.4170 0.4504 0.074 Uiso 1 1 calc R
C35 C 0.7144(3) 0.1863(4) 0.3291(2) 0.0599(11) Uani 1 1 d .
C36 C 0.6929(5) 0.2121(5) 0.2512(3) 0.0985(19) Uani 1 1 d .
H36A H 0.7249 0.1599 0.2324 0.148 Uiso 1 1 calc R
H36B H 0.7123 0.2872 0.2465 0.148 Uiso 1 1 calc R
H36C H 0.6280 0.2055 0.2256 0.148 Uiso 1 1 calc R
C37 C 0.8965(4) 0.3886(5) 0.3447(3) 0.0914(17) Uani 1 1 d .
H37 H 0.8406 0.3585 0.3493 0.110 Uiso 1 1 calc R

loop_
_atom_site_aniso_label
_atom_site_aniso_U_11
_atom_site_aniso_U_22
_atom_site_aniso_U_33
_atom_site_aniso_U_23
_atom_site_aniso_U_13
_atom_site_aniso_U_12
Pd1 0.03931(17) 0.03290(16) 0.03571(17) 0.00064(11) 0.01423(12) 0.00248(11)
Cl1 0.185(2) 0.196(2) 0.163(2) 0.0983(19) 0.101(2) 0.0798(19)
Cl2 0.1252(17) 0.187(2) 0.146(2) 0.0110(16) 0.0199(15) 0.0866(16)
Cl3 0.144(2) 0.281(4) 0.163(2) -0.093(2) 0.0535(19) -0.069(2)
P1 0.0379(5) 0.0375(5) 0.0432(6) -0.0011(4) 0.0160(4) 0.0046(4)
P2 0.0375(5) 0.0312(4) 0.0364(5) 0.0010(4) 0.0118(4) 0.0024(4)
O1 0.073(2) 0.0521(17) 0.0412(16) 0.0032(13) 0.0201(15) 0.0133(15)
O2 0.141(4) 0.097(3) 0.087(3) -0.015(2) 0.065(3) -0.046(3)
C1 0.0330(18) 0.0317(17) 0.0369(19) -0.0023(14) 0.0089(15) -0.0032(14)
C2 0.0354(19) 0.0360(18) 0.038(2) -0.0010(15) 0.0079(16) 0.0014(14)
C3 0.046(2) 0.040(2) 0.042(2) 0.0034(16) 0.0098(18) -0.0007(16)
C4 0.051(2) 0.050(2) 0.039(2) 0.0081(17) 0.0144(19) -0.0039(18)
C5 0.040(2) 0.042(2) 0.040(2) -0.0040(16) 0.0140(17) -0.0082(15)
C6 0.0325(18) 0.0342(18) 0.039(2) -0.0002(14) 0.0111(16) -0.0039(13)
C7 0.077(3) 0.062(3) 0.061(3) 0.022(2) 0.025(3) 0.022(2)
C8 0.055(3) 0.060(2) 0.057(3) 0.0073(19) 0.029(2) 0.0015(19)
C9 0.041(2) 0.044(2) 0.042(2) 0.0009(16) 0.0084(17) 0.0101(16)
C10 0.042(2) 0.045(2) 0.056(3) -0.0064(17) 0.022(2) 0.0002(16)
C11 0.056(3) 0.078(3) 0.071(3) 0.008(2) 0.031(3) 0.008(2)
C12 0.084(4) 0.097(4) 0.097(4) 0.008(3) 0.061(4) 0.001(3)
C13 0.066(4) 0.091(4) 0.124(5) -0.009(4) 0.062(4) -0.004(3)
C14 0.054(3) 0.113(5) 0.115(5) 0.009(4) 0.039(3) 0.022(3)
C15 0.055(3) 0.094(4) 0.081(4) 0.016(3) 0.031(3) 0.023(3)
C16 0.043(2) 0.0361(18) 0.037(2) 0.0010(14) 0.0129(17) 0.0049(15)
C17 0.057(3) 0.050(2) 0.060(3) -0.0057(19) 0.029(2) 0.0018(19)
C18 0.086(3) 0.046(2) 0.062(3) -0.015(2) 0.036(3) -0.002(2)
C19 0.074(3) 0.042(2) 0.053(3) -0.0032(18) 0.020(2) -0.014(2)
C20 0.057(3) 0.057(3) 0.070(3) -0.008(2) 0.029(2) -0.010(2)
C21 0.048(2) 0.048(2) 0.060(3) -0.0092(19) 0.022(2) -0.0003(18)
C22 0.0349(19) 0.0385(19) 0.045(2) -0.0003(15) 0.0151(17) 0.0006(14)
C23 0.037(2) 0.0340(18) 0.046(2) 0.0031(15) 0.0100(17) -0.0007(14)
C24 0.054(3) 0.051(2) 0.056(3) -0.0008(19) 0.014(2) 0.0126(19)
C25 0.055(3) 0.053(3) 0.090(4) 0.003(2) 0.017(3) 0.019(2)
C26 0.052(3) 0.053(3) 0.080(4) 0.017(2) -0.002(3) 0.006(2)
C27 0.062(3) 0.058(3) 0.051(3) 0.007(2) 0.002(2) -0.007(2)
C28 0.047(2) 0.044(2) 0.046(2) 0.0003(17) 0.0105(19) -0.0033(17)
C29 0.039(2) 0.0367(18) 0.042(2) -0.0031(15) 0.0150(17) 0.0028(15)
C30 0.073(3) 0.054(3) 0.050(3) 0.001(2) 0.008(2) -0.015(2)
C31 0.084(4) 0.084(4) 0.051(3) -0.011(3) -0.001(3) -0.023(3)
C32 0.069(3) 0.061(3) 0.079(4) -0.023(3) 0.017(3) -0.021(2)
C33 0.094(4) 0.051(3) 0.090(4) 0.000(3) 0.027(3) -0.023(3)
C34 0.071(3) 0.048(2) 0.058(3) 0.003(2) 0.014(2) -0.015(2)
C35 0.054(3) 0.083(3) 0.052(3) -0.011(2) 0.029(2) -0.011(2)
C36 0.127(5) 0.101(4) 0.067(4) 0.030(3) 0.035(4) -0.005(4)
C37 0.058(3) 0.121(5) 0.092(4) 0.014(4) 0.024(3) 0.011(3)

loop_
_atom_type_symbol
_atom_type_description
_atom_type_scat_dispersion_real
_atom_type_scat_dispersion_imag
_atom_type_scat_source
C C 0.0033 0.0016 'International Tables Vol C Tables 4.2.6.8 and 6.1.1.4'
H H 0.0000 0.0000 'International Tables Vol C Tables 4.2.6.8 and 6.1.1.4'
Cl Cl 0.1484 0.1585 'International Tables Vol C Tables 4.2.6.8 and 6.1.1.4'
O O 0.0106 0.0060 'International Tables Vol C Tables 4.2.6.8 and 6.1.1.4'
P P 0.1023 0.0942 'International Tables Vol C Tables 4.2.6.8 and 6.1.1.4'
Pd Pd -0.9988 1.0072 'International Tables Vol C Tables 4.2.6.8 and 6.1.1.4'

loop_
_geom_angle_atom_site_label_1
_geom_angle_atom_site_label_2
_geom_angle_atom_site_label_3
_geom_angle
C1 Pd1 O1 171.60(12)
C1 Pd1 P1 82.56(10)
O1 Pd1 P1 95.05(8)
C1 Pd1 P2 81.64(9)
O1 Pd1 P2 101.26(8)
P1 Pd1 P2 163.49(4)
C10 P1 C16 104.99(17)
C10 P1 C9 107.67(18)
C16 P1 C9 104.03(17)
C10 P1 Pd1 122.19(13)
C16 P1 Pd1 114.43(12)
C9 P1 Pd1 101.92(12)
C29 P2 C22 105.44(17)
C29 P2 C23 104.87(16)
C22 P2 C23 104.72(16)
C29 P2 Pd1 112.52(11)
C22 P2 Pd1 101.73(11)
C23 P2 Pd1 125.63(12)
C35 O1 Pd1 120.6(3)
C6 C1 C2 118.7(3)
C6 C1 Pd1 120.6(2)
C2 C1 Pd1 120.6(2)
C3 C2 C1 120.6(3)
C3 C2 C9 120.8(3)
C1 C2 C9 118.6(3)
C4 C3 C2 118.7(3)
C4 C3 C7 119.4(4)
C2 C3 C7 121.9(4)
C3 C4 C5 122.7(3)
C3 C4 H4 118.7
C5 C4 H4 118.7
C4 C5 C6 118.6(3)
C4 C5 C8 119.8(3)
C6 C5 C8 121.6(3)
C5 C6 C1 120.7(3)
C5 C6 C22 120.4(3)
C1 C6 C22 118.9(3)
C3 C7 H7A 109.5
C3 C7 H7B 109.5
H7A C7 H7B 109.5
C3 C7 H7C 109.5
H7A C7 H7C 109.5
H7B C7 H7C 109.5
C5 C8 H8A 109.5
C5 C8 H8B 109.5
H8A C8 H8B 109.5
C5 C8 H8C 109.5
H8A C8 H8C 109.5
H8B C8 H8C 109.5
C2 C9 P1 107.4(2)
C2 C9 H9A 110.2
P1 C9 H9A 110.2
C2 C9 H9B 110.2
P1 C9 H9B 110.2
H9A C9 H9B 108.5
C11 C10 C15 119.0(4)
C11 C10 P1 119.0(3)
C15 C10 P1 121.9(3)
C10 C11 C12 120.4(5)
C10 C11 H11 119.8
C12 C11 H11 119.8
C13 C12 C11 119.3(5)
C13 C12 H12 120.4
C11 C12 H12 120.4
C14 C13 C12 121.1(5)
C14 C13 H13 119.5
C12 C13 H13 119.5
C13 C14 C15 120.0(5)
C13 C14 H14 120.0
C15 C14 H14 120.0
C10 C15 C14 120.1(5)
C10 C15 H15 119.9
C14 C15 H15 119.9
C21 C16 C17 118.0(3)
C21 C16 P1 118.6(3)
C17 C16 P1 123.3(3)
C18 C17 C16 120.2(4)
C18 C17 H17 119.9
C16 C17 H17 119.9
C19 C18 C17 121.0(4)
C19 C18 H18 119.5
C17 C18 H18 119.5
C18 C19 C20 119.5(4)
C18 C19 H19 120.3
C20 C19 H19 120.3
C19 C20 C21 120.4(4)
C19 C20 H20 119.8
C21 C20 H20 119.8
C20 C21 C16 121.0(4)
C20 C21 H21 119.5
C16 C21 H21 119.5
C6 C22 P2 107.9(2)
C6 C22 H22A 110.1
P2 C22 H22A 110.1
C6 C22 H22B 110.1
P2 C22 H22B 110.1
H22A C22 H22B 108.4
C28 C23 C24 119.0(4)
C28 C23 P2 120.6(3)
C24 C23 P2 120.3(3)
C25 C24 C23 120.5(4)
C25 C24 H24 119.8
C23 C24 H24 119.8
C26 C25 C24 119.4(4)
C26 C25 H25 120.3
C24 C25 H25 120.3
C27 C26 C25 120.5(4)
C27 C26 H26 119.7
C25 C26 H26 119.7
C26 C27 C28 120.4(4)
C26 C27 H27 119.8
C28 C27 H27 119.8
C23 C28 C27 120.1(4)
C23 C28 H28 119.9
C27 C28 H28 119.9
C30 C29 C34 117.8(4)
C30 C29 P2 121.4(3)
C34 C29 P2 120.6(3)
C29 C30 C31 121.0(4)
C29 C30 H30 119.5
C31 C30 H30 119.5
C32 C31 C30 120.3(5)
C32 C31 H31 119.9
C30 C31 H31 119.9
C31 C32 C33 119.8(4)
C31 C32 H32 120.1
C33 C32 H32 120.1
C32 C33 C34 120.6(5)
C32 C33 H33 119.7
C34 C33 H33 119.7
C29 C34 C33 120.5(4)
C29 C34 H34 119.8
C33 C34 H34 119.8
O1 C35 O2 127.2(5)
O1 C35 C36 116.0(4)
O2 C35 C36 116.6(5)
C35 C36 H36A 109.5
C35 C36 H36B 109.5
H36A C36 H36B 109.5
C35 C36 H36C 109.5
H36A C36 H36C 109.5
H36B C36 H36C 109.5
Cl3 C37 Cl1 113.8(4)
Cl3 C37 Cl2 110.4(3)
Cl1 C37 Cl2 107.7(4)
Cl3 C37 H37 108.3
Cl1 C37 H37 108.3
Cl2 C37 H37 108.3

loop_
_geom_bond_atom_site_label_1
_geom_bond_atom_site_label_2
_geom_bond_distance
Pd1 C1 2.029(3)
Pd1 O1 2.121(3)
Pd1 P1 2.2831(9)
Pd1 P2 2.2869(9)
Cl1 C37 1.724(6)
Cl2 C37 1.735(6)
Cl3 C37 1.696(7)
P1 C10 1.816(4)
P1 C16 1.817(4)
P1 C9 1.819(4)
P2 C29 1.815(4)
P2 C22 1.821(3)
P2 C23 1.824(4)
O1 C35 1.181(5)
O2 C35 1.243(6)
C1 C6 1.405(5)
C1 C2 1.412(5)
C2 C3 1.394(5)
C2 C9 1.509(5)
C3 C4 1.380(5)
C3 C7 1.514(5)
C4 C5 1.382(5)
C4 H4 0.9300
C5 C6 1.396(5)
C5 C8 1.509(5)
C6 C22 1.510(5)
C7 H7A 0.9600
C7 H7B 0.9600
C7 H7C 0.9600
C8 H8A 0.9600
C8 H8B 0.9600
C8 H8C 0.9600
C9 H9A 0.9700
C9 H9B 0.9700
C10 C11 1.376(6)
C10 C15 1.380(6)
C11 C12 1.389(7)
C11 H11 0.9300
C12 C13 1.369(8)
C12 H12 0.9300
C13 C14 1.350(8)
C13 H13 0.9300
C14 C15 1.388(7)
C14 H14 0.9300
C15 H15 0.9300
C16 C21 1.384(5)
C16 C17 1.393(5)
C17 C18 1.377(6)
C17 H17 0.9300
C18 C19 1.362(6)
C18 H18 0.9300
C19 C20 1.371(6)
C19 H19 0.9300
C20 C21 1.372(6)
C20 H20 0.9300
C21 H21 0.9300
C22 H22A 0.9700
C22 H22B 0.9700
C23 C28 1.381(5)
C23 C24 1.385(5)
C24 C25 1.383(6)
C24 H24 0.9300
C25 C26 1.383(7)
C25 H25 0.9300
C26 C27 1.353(7)
C26 H26 0.9300
C27 C28 1.387(6)
C27 H27 0.9300
C28 H28 0.9300
C29 C30 1.369(6)
C29 C34 1.378(5)
C30 C31 1.385(6)
C30 H30 0.9300
C31 C32 1.350(7)
C31 H31 0.9300
C32 C33 1.351(7)
C32 H32 0.9300
C33 C34 1.385(7)
C33 H33 0.9300
C34 H34 0.9300
C35 C36 1.528(7)
C36 H36A 0.9600
C36 H36B 0.9600
C36 H36C 0.9600
C37 H37 0.9800
